data_7237956
loop_
_publ_author_name
'Sun, Yuanhui'
'Yang, Xiaolong'
'Liu, Boao'
'Guo, Haoran'
'Zhou, Guijiang'
'Ma, Wei'
'Wu, Zhaoxin'

_publ_section_title
;
 Aggregation-induced emission triggered by the radiative-transition-switch
 of a cyclometallated Pt(ii) complex
;
_journal_issue 40
_journal_name_full 'Journal of Materials Chemistry C'
_journal_page_first 12552
_journal_paper_doi 10.1039/C9TC03838H
_journal_volume 7
_journal_year 2019
_chemical_formula_sum 'C27 H23 N3 O2 Pt'
_chemical_formula_weight 616.57
_space_group_IT_number 2
_space_group_name_Hall '-P 1'
_space_group_name_H-M_alt 'P -1'
_symmetry_cell_setting triclinic
_symmetry_space_group_name_H-M 'P -1'
_atom_sites_solution_hydrogens geom
_atom_sites_solution_primary direct
_atom_sites_solution_secondary difmap
_audit_creation_method SHELXL-97
_audit_update_record
;
2016-09-18 deposited with the CCDC.	2019-09-11 downloaded from the CCDC.
;
_cell_angle_alpha 81.909(9)
_cell_angle_beta 70.755(9)
_cell_angle_gamma 84.493(9)
_cell_formula_units_Z 2
_cell_length_a 9.0445(13)
_cell_length_b 10.5520(15)
_cell_length_c 13.010(2)
_cell_measurement_reflns_used 5202
_cell_measurement_temperature 293(2)
_cell_measurement_theta_max 23.75
_cell_measurement_theta_min 2.39
_cell_volume 1159.0(3)
_computing_cell_refinement 'Bruker SMART'
_computing_data_collection 'Bruker SMART'
_computing_data_reduction 'Bruker SAINT'
_computing_molecular_graphics 'Bruker SHELXTL'
_computing_publication_material 'Bruker SHELXTL'
_computing_structure_refinement 'SHELXL-97 (Sheldrick, 1997)'
_computing_structure_solution 'SHELXS-97 (Sheldrick, 1990)'
_diffrn_ambient_temperature 293(2)
_diffrn_measured_fraction_theta_full 0.971
_diffrn_measured_fraction_theta_max 0.971
_diffrn_measurement_device_type 'CCD area detector'
_diffrn_measurement_method 'phi and omega scans'
_diffrn_radiation_monochromator graphite
_diffrn_radiation_source 'fine-focus sealed tube'
_diffrn_radiation_type MoK\a
_diffrn_radiation_wavelength 0.71073
_diffrn_reflns_av_R_equivalents 0.0297
_diffrn_reflns_av_sigmaI/netI 0.0331
_diffrn_reflns_limit_h_max 10
_diffrn_reflns_limit_h_min -10
_diffrn_reflns_limit_k_max 12
_diffrn_reflns_limit_k_min -12
_diffrn_reflns_limit_l_max 15
_diffrn_reflns_limit_l_min -15
_diffrn_reflns_number 12146
_diffrn_reflns_theta_full 24.79
_diffrn_reflns_theta_max 24.79
_diffrn_reflns_theta_min 1.67
_exptl_absorpt_coefficient_mu 6.083
_exptl_absorpt_correction_T_max 0.515
_exptl_absorpt_correction_T_min 0.300
_exptl_absorpt_correction_type multi-scan
_exptl_crystal_colour YELLOW
_exptl_crystal_density_diffrn 1.767
_exptl_crystal_density_method 'not measured'
_exptl_crystal_description BLOCK
_exptl_crystal_F_000 600
_exptl_crystal_size_max 0.142
_exptl_crystal_size_mid 0.074
_exptl_crystal_size_min 0.010
_refine_diff_density_max 1.332
_refine_diff_density_min -0.551
_refine_diff_density_rms 0.095
_refine_ls_extinction_method none
_refine_ls_goodness_of_fit_ref 0.866
_refine_ls_hydrogen_treatment mixed
_refine_ls_matrix_type full
_refine_ls_number_parameters 300
_refine_ls_number_reflns 3885
_refine_ls_number_restraints 0
_refine_ls_restrained_S_all 0.866
_refine_ls_R_factor_all 0.0314
_refine_ls_R_factor_gt 0.0235
_refine_ls_shift/su_max 0.037
_refine_ls_shift/su_mean 0.000
_refine_ls_structure_factor_coef Fsqd
_refine_ls_weighting_details 'calc w=1/[\s^2^(Fo^2^)+(0.0441P)^2^+0.3358P] where P=(Fo^2^+2Fc^2^)/3'
_refine_ls_weighting_scheme calc
_refine_ls_wR_factor_gt 0.0552
_refine_ls_wR_factor_ref 0.0590
_reflns_number_gt 3410
_reflns_number_total 3885
_reflns_threshold_expression >2sigma(I)
_cod_data_source_file c9tc03838h2.cif
_cod_data_source_block 1
_cod_original_sg_symbol_H-M P-1
_cod_database_code 7237956

loop_
_symmetry_equiv_pos_as_xyz
'x, y, z'
'-x, -y, -z'

loop_
_atom_site_label
_atom_site_type_symbol
_atom_site_fract_x
_atom_site_fract_y
_atom_site_fract_z
_atom_site_U_iso_or_equiv
_atom_site_adp_type
_atom_site_occupancy
_atom_site_symmetry_multiplicity
_atom_site_calc_flag
_atom_site_refinement_flags
Pt1 Pt 0.599236(18) 0.439656(16) 0.080136(14) 0.03489(8) Uani 1 1 d .
N1 N 0.7711(4) 0.5543(4) -0.0039(3) 0.0367(9) Uani 1 1 d .
N2 N 0.8841(5) 0.7493(4) -0.0034(3) 0.0484(10) Uani 1 1 d .
N3 N 0.2361(4) 0.7159(4) 0.4088(3) 0.0480(10) Uani 1 1 d .
O1 O 0.7053(4) 0.2900(3) -0.0128(3) 0.0460(8) Uani 1 1 d .
O2 O 0.4217(4) 0.3324(3) 0.1758(3) 0.0421(8) Uani 1 1 d .
C1 C 0.2779(7) 0.1523(5) 0.2542(5) 0.0614(15) Uani 1 1 d .
H1A H 0.2858 0.1527 0.3259 0.092 Uiso 1 1 calc R
H1B H 0.2752 0.0655 0.2408 0.092 Uiso 1 1 calc R
H1C H 0.1837 0.1995 0.2497 0.092 Uiso 1 1 calc R
C2 C 0.4161(6) 0.2127(5) 0.1706(4) 0.0445(12) Uani 1 1 d .
C3 C 0.5250(6) 0.1386(5) 0.0978(4) 0.0514(13) Uani 1 1 d .
H3 H 0.5053 0.0522 0.1064 0.062 Uiso 1 1 calc R
C4 C 0.6609(6) 0.1767(5) 0.0130(4) 0.0490(12) Uani 1 1 d .
C5 C 0.7667(8) 0.0778(6) -0.0534(5) 0.0788(19) Uani 1 1 d .
H5A H 0.7563 0.0878 -0.1252 0.118 Uiso 1 1 calc R
H5B H 0.7377 -0.0064 -0.0178 0.118 Uiso 1 1 calc R
H5C H 0.8735 0.0888 -0.0594 0.118 Uiso 1 1 calc R
C6 C 0.8878(5) 0.5309(5) -0.0965(4) 0.0464(12) Uani 1 1 d .
H6 H 0.8888 0.4573 -0.1286 0.056 Uiso 1 1 calc R
C7 C 1.0043(6) 0.6142(6) -0.1433(4) 0.0556(14) Uani 1 1 d .
H7 H 1.0845 0.5988 -0.2075 0.067 Uiso 1 1 calc R
C8 C 1.0001(6) 0.7206(6) -0.0937(4) 0.0556(14) Uani 1 1 d .
H8 H 1.0815 0.7760 -0.1239 0.067 Uiso 1 1 calc R
C9 C 0.7729(5) 0.6654(4) 0.0382(4) 0.0381(11) Uani 1 1 d .
C10 C 0.6375(5) 0.6842(4) 0.1357(4) 0.0364(10) Uani 1 1 d .
C11 C 0.6126(5) 0.7902(5) 0.1929(4) 0.0444(11) Uani 1 1 d .
H11 H 0.6841 0.8544 0.1701 0.053 Uiso 1 1 calc R
C12 C 0.4815(5) 0.7995(5) 0.2837(4) 0.0451(12) Uani 1 1 d .
H12 H 0.4658 0.8692 0.3233 0.054 Uiso 1 1 calc R
C13 C 0.3718(5) 0.7045(5) 0.3165(4) 0.0384(10) Uani 1 1 d .
C14 C 0.3984(5) 0.5982(4) 0.2590(4) 0.0372(10) Uani 1 1 d .
H14 H 0.3260 0.5347 0.2820 0.045 Uiso 1 1 calc R
C15 C 0.5315(5) 0.5849(4) 0.1674(3) 0.0335(10) Uani 1 1 d .
C16 C 0.0850(5) 0.6938(5) 0.4060(4) 0.0413(11) Uani 1 1 d .
C17 C 0.0553(5) 0.7002(5) 0.3088(4) 0.0491(12) Uani 1 1 d .
H17 H 0.1354 0.7183 0.2430 0.059 Uiso 1 1 calc R
C18 C -0.0933(6) 0.6800(6) 0.3076(5) 0.0594(15) Uani 1 1 d .
H18 H -0.1115 0.6830 0.2409 0.071 Uiso 1 1 calc R
C19 C -0.2131(7) 0.6556(6) 0.4030(6) 0.0702(17) Uani 1 1 d .
H19 H -0.3129 0.6429 0.4018 0.084 Uiso 1 1 calc R
C20 C -0.1848(6) 0.6499(6) 0.5007(5) 0.0682(17) Uani 1 1 d .
H20 H -0.2663 0.6342 0.5660 0.082 Uiso 1 1 calc R
C21 C -0.0373(6) 0.6673(5) 0.5033(4) 0.0558(14) Uani 1 1 d .
H21 H -0.0192 0.6613 0.5702 0.067 Uiso 1 1 calc R
C22 C 0.2494(5) 0.7773(5) 0.4968(4) 0.0443(11) Uani 1 1 d .
C23 C 0.1811(7) 0.8964(6) 0.5167(5) 0.0684(17) Uani 1 1 d .
H23 H 0.1224 0.9376 0.4738 0.082 Uiso 1 1 calc R
C24 C 0.1981(10) 0.9562(7) 0.5993(6) 0.090(2) Uani 1 1 d .
H24 H 0.1492 1.0365 0.6132 0.108 Uiso 1 1 calc R
C25 C 0.2862(9) 0.8974(9) 0.6601(6) 0.089(2) Uani 1 1 d .
H25 H 0.2995 0.9389 0.7148 0.107 Uiso 1 1 calc R
C26 C 0.3365(6) 0.7174(6) 0.5600(4) 0.0569(14) Uani 1 1 d .
H26 H 0.3824 0.6359 0.5473 0.068 Uiso 1 1 calc R
C27 C 0.3569(8) 0.7764(9) 0.6424(5) 0.080(2) Uani 1 1 d .
H27 H 0.4166 0.7359 0.6849 0.096 Uiso 1 1 calc R

loop_
_atom_site_aniso_label
_atom_site_aniso_U_11
_atom_site_aniso_U_22
_atom_site_aniso_U_33
_atom_site_aniso_U_23
_atom_site_aniso_U_13
_atom_site_aniso_U_12
Pt1 0.03335(10) 0.03975(11) 0.03215(11) -0.00878(7) -0.01060(7) 0.00246(7)
N1 0.038(2) 0.037(2) 0.037(2) -0.0099(17) -0.0149(17) 0.0087(16)
N2 0.039(2) 0.049(2) 0.049(3) -0.008(2) -0.0025(19) -0.0062(18)
N3 0.035(2) 0.076(3) 0.037(2) -0.025(2) -0.0092(17) 0.0027(19)
O1 0.0485(19) 0.048(2) 0.0400(19) -0.0137(16) -0.0099(15) 0.0035(15)
O2 0.0402(17) 0.044(2) 0.0417(19) -0.0082(15) -0.0116(15) -0.0020(14)
C1 0.071(4) 0.055(3) 0.053(3) -0.007(3) -0.009(3) -0.014(3)
C2 0.052(3) 0.044(3) 0.045(3) -0.003(2) -0.026(2) -0.006(2)
C3 0.063(3) 0.037(3) 0.055(3) -0.008(2) -0.018(3) -0.003(2)
C4 0.057(3) 0.046(3) 0.051(3) -0.015(2) -0.023(3) 0.002(2)
C5 0.099(5) 0.053(4) 0.070(4) -0.025(3) -0.002(4) 0.002(3)
C6 0.039(3) 0.062(3) 0.035(3) -0.013(2) -0.006(2) 0.003(2)
C7 0.042(3) 0.073(4) 0.041(3) -0.007(3) 0.002(2) 0.000(3)
C8 0.045(3) 0.065(4) 0.052(3) 0.000(3) -0.008(2) -0.011(2)
C9 0.036(2) 0.046(3) 0.033(2) -0.003(2) -0.014(2) 0.006(2)
C10 0.031(2) 0.043(3) 0.033(2) -0.003(2) -0.0094(19) 0.0045(19)
C11 0.042(3) 0.043(3) 0.049(3) -0.012(2) -0.014(2) -0.002(2)
C12 0.046(3) 0.044(3) 0.046(3) -0.020(2) -0.013(2) 0.004(2)
C13 0.033(2) 0.053(3) 0.029(2) -0.010(2) -0.0099(19) 0.005(2)
C14 0.031(2) 0.043(3) 0.039(3) -0.009(2) -0.0111(19) 0.0001(18)
C15 0.032(2) 0.041(2) 0.029(2) -0.0056(19) -0.0132(18) 0.0059(18)
C16 0.037(2) 0.050(3) 0.036(3) -0.014(2) -0.009(2) 0.007(2)
C17 0.038(3) 0.069(3) 0.037(3) -0.013(2) -0.007(2) 0.005(2)
C18 0.041(3) 0.085(4) 0.060(4) -0.027(3) -0.021(3) 0.007(3)
C19 0.042(3) 0.080(4) 0.091(5) -0.022(4) -0.019(3) -0.006(3)
C20 0.044(3) 0.078(4) 0.064(4) 0.004(3) 0.002(3) -0.002(3)
C21 0.047(3) 0.075(4) 0.039(3) -0.003(3) -0.009(2) 0.006(3)
C22 0.042(3) 0.061(3) 0.032(3) -0.016(2) -0.011(2) -0.002(2)
C23 0.076(4) 0.070(4) 0.062(4) -0.026(3) -0.024(3) 0.015(3)
C24 0.116(6) 0.082(5) 0.074(5) -0.043(4) -0.018(5) -0.009(4)
C25 0.092(5) 0.131(7) 0.052(4) -0.034(5) -0.013(4) -0.044(5)
C26 0.048(3) 0.077(4) 0.049(3) -0.010(3) -0.020(3) 0.001(3)
C27 0.074(4) 0.133(7) 0.046(4) -0.001(4) -0.033(3) -0.024(4)

loop_
_atom_type_symbol
_atom_type_description
_atom_type_scat_dispersion_real
_atom_type_scat_dispersion_imag
_atom_type_scat_source
C C 0.0033 0.0016 'International Tables Vol C Tables 4.2.6.8 and 6.1.1.4'
H H 0.0000 0.0000 'International Tables Vol C Tables 4.2.6.8 and 6.1.1.4'
N N 0.0061 0.0033 'International Tables Vol C Tables 4.2.6.8 and 6.1.1.4'
O O 0.0106 0.0060 'International Tables Vol C Tables 4.2.6.8 and 6.1.1.4'
Pt Pt -1.7033 8.3905 'International Tables Vol C Tables 4.2.6.8 and 6.1.1.4'

loop_
_geom_angle_atom_site_label_1
_geom_angle_atom_site_label_2
_geom_angle_atom_site_label_3
_geom_angle
_geom_angle_site_symmetry_3
C15 Pt1 N1 81.48(16) .
C15 Pt1 O2 93.97(16) .
N1 Pt1 O2 175.18(13) .
C15 Pt1 O1 171.31(14) .
N1 Pt1 O1 92.06(14) .
O2 Pt1 O1 92.31(13) .
C15 Pt1 Pt1 91.36(12) 2_665
N1 Pt1 Pt1 89.65(10) 2_665
O2 Pt1 Pt1 92.04(9) 2_665
O1 Pt1 Pt1 94.42(9) 2_665
C6 N1 C9 117.4(4) .
C6 N1 Pt1 126.1(3) .
C9 N1 Pt1 116.5(3) .
C9 N2 C8 116.1(4) .
C13 N3 C16 121.5(4) .
C13 N3 C22 117.7(4) .
C16 N3 C22 119.5(4) .
C4 O1 Pt1 123.2(3) .
C2 O2 Pt1 123.8(3) .
C2 C1 H1A 109.5 .
C2 C1 H1B 109.5 .
H1A C1 H1B 109.5 .
C2 C1 H1C 109.5 .
H1A C1 H1C 109.5 .
H1B C1 H1C 109.5 .
O2 C2 C3 126.4(5) .
O2 C2 C1 113.9(5) .
C3 C2 C1 119.6(5) .
C2 C3 C4 128.6(5) .
C2 C3 H3 115.7 .
C4 C3 H3 115.7 .
O1 C4 C3 124.9(5) .
O1 C4 C5 115.6(5) .
C3 C4 C5 119.5(5) .
C4 C5 H5A 109.5 .
C4 C5 H5B 109.5 .
H5A C5 H5B 109.5 .
C4 C5 H5C 109.5 .
H5A C5 H5C 109.5 .
H5B C5 H5C 109.5 .
N1 C6 C7 120.6(5) .
N1 C6 H6 119.7 .
C7 C6 H6 119.7 .
C6 C7 C8 118.2(5) .
C6 C7 H7 120.9 .
C8 C7 H7 120.9 .
N2 C8 C7 123.1(5) .
N2 C8 H8 118.4 .
C7 C8 H8 118.4 .
N2 C9 N1 124.6(4) .
N2 C9 C10 122.5(4) .
N1 C9 C10 112.9(4) .
C11 C10 C15 122.0(4) .
C11 C10 C9 123.7(4) .
C15 C10 C9 114.3(4) .
C12 C11 C10 119.5(5) .
C12 C11 H11 120.2 .
C10 C11 H11 120.2 .
C11 C12 C13 120.3(4) .
C11 C12 H12 119.8 .
C13 C12 H12 119.8 .
C14 C13 C12 119.7(4) .
C14 C13 N3 120.4(4) .
C12 C13 N3 119.9(4) .
C13 C14 C15 121.4(4) .
C13 C14 H14 119.3 .
C15 C14 H14 119.3 .
C14 C15 C10 117.0(4) .
C14 C15 Pt1 128.4(3) .
C10 C15 Pt1 114.5(3) .
C17 C16 C21 118.6(5) .
C17 C16 N3 121.2(4) .
C21 C16 N3 120.2(4) .
C16 C17 C18 120.5(5) .
C16 C17 H17 119.8 .
C18 C17 H17 119.8 .
C19 C18 C17 120.7(5) .
C19 C18 H18 119.6 .
C17 C18 H18 119.6 .
C18 C19 C20 119.2(5) .
C18 C19 H19 120.4 .
C20 C19 H19 120.4 .
C19 C20 C21 120.9(5) .
C19 C20 H20 119.6 .
C21 C20 H20 119.6 .
C20 C21 C16 120.1(5) .
C20 C21 H21 119.9 .
C16 C21 H21 119.9 .
C23 C22 C26 119.3(5) .
C23 C22 N3 121.2(5) .
C26 C22 N3 119.5(5) .
C22 C23 C24 120.8(6) .
C22 C23 H23 119.6 .
C24 C23 H23 119.6 .
C25 C24 C23 119.6(7) .
C25 C24 H24 120.2 .
C23 C24 H24 120.2 .
C24 C25 C27 121.1(6) .
C24 C25 H25 119.5 .
C27 C25 H25 119.5 .
C22 C26 C27 120.9(6) .
C22 C26 H26 119.6 .
C27 C26 H26 119.6 .
C26 C27 C25 118.3(6) .
C26 C27 H27 120.8 .
C25 C27 H27 120.8 .

loop_
_geom_bond_atom_site_label_1
_geom_bond_atom_site_label_2
_geom_bond_distance
_geom_bond_site_symmetry_2
Pt1 C15 1.966(4) .
Pt1 N1 1.986(4) .
Pt1 O2 2.011(3) .
Pt1 O1 2.087(3) .
Pt1 Pt1 3.2362(5) 2_665
N1 C6 1.349(6) .
N1 C9 1.366(6) .
N2 C9 1.329(6) .
N2 C8 1.341(6) .
N3 C13 1.416(5) .
N3 C16 1.421(6) .
N3 C22 1.436(6) .
O1 C4 1.263(6) .
O2 C2 1.281(6) .
C1 C2 1.487(7) .
C1 H1A 0.9600 .
C1 H1B 0.9600 .
C1 H1C 0.9600 .
C2 C3 1.387(7) .
C3 C4 1.402(7) .
C3 H3 0.9300 .
C4 C5 1.506(7) .
C5 H5A 0.9600 .
C5 H5B 0.9600 .
C5 H5C 0.9600 .
C6 C7 1.363(7) .
C6 H6 0.9300 .
C7 C8 1.364(8) .
C7 H7 0.9300 .
C8 H8 0.9300 .
C9 C10 1.465(6) .
C10 C11 1.391(7) .
C10 C15 1.412(6) .
C11 C12 1.377(7) .
C11 H11 0.9300 .
C12 C13 1.401(7) .
C12 H12 0.9300 .
C13 C14 1.393(6) .
C14 C15 1.400(6) .
C14 H14 0.9300 .
C16 C17 1.369(6) .
C16 C21 1.393(7) .
C17 C18 1.387(7) .
C17 H17 0.9300 .
C18 C19 1.363(8) .
C18 H18 0.9300 .
C19 C20 1.368(8) .
C19 H19 0.9300 .
C20 C21 1.376(8) .
C20 H20 0.9300 .
C21 H21 0.9300 .
C22 C23 1.365(7) .
C22 C26 1.371(7) .
C23 C24 1.377(9) .
C23 H23 0.9300 .
C24 C25 1.352(11) .
C24 H24 0.9300 .
C25 C27 1.387(11) .
C25 H25 0.9300 .
C26 C27 1.382(8) .
C26 H26 0.9300 .
C27 H27 0.9300 .

loop_
_geom_torsion_atom_site_label_1
_geom_torsion_atom_site_label_2
_geom_torsion_atom_site_label_3
_geom_torsion_atom_site_label_4
_geom_torsion
_geom_torsion_site_symmetry_1
C15 Pt1 N1 C6 -176.5(4) .
O2 Pt1 N1 C6 164.3(13) .
O1 Pt1 N1 C6 9.3(4) .
Pt1 Pt1 N1 C6 -85.1(4) 2_665
C15 Pt1 N1 C9 5.4(3) .
O2 Pt1 N1 C9 -13.7(16) .
O1 Pt1 N1 C9 -168.8(3) .
Pt1 Pt1 N1 C9 96.8(3) 2_665
C15 Pt1 O1 C4 126.9(10) .
N1 Pt1 O1 C4 168.7(4) .
O2 Pt1 O1 C4 -9.3(4) .
Pt1 Pt1 O1 C4 -101.5(4) 2_665
C15 Pt1 O2 C2 -167.6(4) .
N1 Pt1 O2 C2 -148.7(14) .
O1 Pt1 O2 C2 6.4(4) .
Pt1 Pt1 O2 C2 100.9(3) 2_665
Pt1 O2 C2 C3 -2.4(7) .
Pt1 O2 C2 C1 176.5(3) .
O2 C2 C3 C4 -2.0(9) .
C1 C2 C3 C4 179.2(5) .
Pt1 O1 C4 C3 8.3(7) .
Pt1 O1 C4 C5 -170.6(4) .
C2 C3 C4 O1 -1.5(9) .
C2 C3 C4 C5 177.4(6) .
C9 N1 C6 C7 1.8(6) .
Pt1 N1 C6 C7 -176.3(4) .
N1 C6 C7 C8 0.5(7) .
C9 N2 C8 C7 1.8(8) .
C6 C7 C8 N2 -2.4(8) .
C8 N2 C9 N1 0.7(7) .
C8 N2 C9 C10 -179.2(4) .
C6 N1 C9 N2 -2.5(6) .
Pt1 N1 C9 N2 175.8(3) .
C6 N1 C9 C10 177.4(4) .
Pt1 N1 C9 C10 -4.4(5) .
N2 C9 C10 C11 0.1(7) .
N1 C9 C10 C11 -179.7(4) .
N2 C9 C10 C15 179.8(4) .
N1 C9 C10 C15 -0.1(5) .
C15 C10 C11 C12 0.2(7) .
C9 C10 C11 C12 179.9(4) .
C10 C11 C12 C13 -1.6(7) .
C11 C12 C13 C14 2.0(7) .
C11 C12 C13 N3 -179.0(4) .
C16 N3 C13 C14 -47.2(7) .
C22 N3 C13 C14 146.3(4) .
C16 N3 C13 C12 133.9(5) .
C22 N3 C13 C12 -32.6(6) .
C12 C13 C14 C15 -1.1(7) .
N3 C13 C14 C15 179.9(4) .
C13 C14 C15 C10 -0.2(6) .
C13 C14 C15 Pt1 175.8(3) .
C11 C10 C15 C14 0.6(6) .
C9 C10 C15 C14 -179.0(4) .
C11 C10 C15 Pt1 -175.9(4) .
C9 C10 C15 Pt1 4.4(5) .
N1 Pt1 C15 C14 178.7(4) .
O2 Pt1 C15 C14 -2.9(4) .
O1 Pt1 C15 C14 -139.0(8) .
Pt1 Pt1 C15 C14 89.3(4) 2_665
N1 Pt1 C15 C10 -5.2(3) .
O2 Pt1 C15 C10 173.2(3) .
O1 Pt1 C15 C10 37.0(11) .
Pt1 Pt1 C15 C10 -94.7(3) 2_665
C13 N3 C16 C17 -20.6(7) .
C22 N3 C16 C17 145.6(5) .
C13 N3 C16 C21 160.6(5) .
C22 N3 C16 C21 -33.2(7) .
C21 C16 C17 C18 -0.4(8) .
N3 C16 C17 C18 -179.2(5) .
C16 C17 C18 C19 1.2(9) .
C17 C18 C19 C20 -0.7(9) .
C18 C19 C20 C21 -0.6(10) .
C19 C20 C21 C16 1.4(9) .
C17 C16 C21 C20 -0.9(8) .
N3 C16 C21 C20 177.9(5) .
C13 N3 C22 C23 108.6(6) .
C16 N3 C22 C23 -58.2(7) .
C13 N3 C22 C26 -69.3(6) .
C16 N3 C22 C26 123.9(5) .
C26 C22 C23 C24 -0.3(9) .
N3 C22 C23 C24 -178.2(6) .
C22 C23 C24 C25 1.4(11) .
C23 C24 C25 C27 -1.5(11) .
C23 C22 C26 C27 -0.6(8) .
N3 C22 C26 C27 177.3(5) .
C22 C26 C27 C25 0.5(9) .
C24 C25 C27 C26 0.6(11) .
